data_7154975
loop_
_publ_author_name
'Hu, Yuanyuan'
'Zhou, Bingwei'
'Wang, Congyang'

_publ_section_title
;
 Copper-catalyzed three-component cascade reaction of alkynes, sulfonyl
 azides and simple aldehydes/ketones.
;
_journal_issue 11
_journal_name_full 'Organic &amp; biomolecular chemistry'
_journal_page_first 3022
_journal_page_last 3026
_journal_paper_doi 10.1039/c6ob00146g
_journal_volume 14
_journal_year 2016
_chemical_formula_moiety 'C23 H21 N O3 S'
_chemical_formula_sum 'C23 H21 N O3 S'
_chemical_formula_weight 391.47
_chemical_name_systematic (E)-2,3-diphenyl-N-tosylbut-2-enamide
_space_group_crystal_system monoclinic
_space_group_IT_number 14
_space_group_name_Hall '-P 2yn'
_space_group_name_H-M_alt 'P 1 21/n 1'
_symmetry_space_group_name_Hall '-P 2yn'
_symmetry_space_group_name_H-M 'P 1 21/n 1'
_atom_sites_solution_hydrogens geom
_audit_creation_date 2014-07-24
_audit_creation_method
;
Olex2 1.2
(compiled 2013.12.10 svn.r2850 for OlexSys, GUI svn.r4736)
;
_audit_update_record
;
2015-12-27 deposited with the CCDC.
2016-02-16 downloaded from the CCDC.
;
_cell_angle_alpha 90
_cell_angle_beta 97.104(4)
_cell_angle_gamma 90
_cell_formula_units_Z 8
_cell_length_a 9.710(3)
_cell_length_b 19.200(5)
_cell_length_c 22.065(6)
_cell_measurement_reflns_used 11764
_cell_measurement_temperature 173.1500
_cell_measurement_theta_max 27.4846
_cell_measurement_theta_min 0.9300
_cell_volume 4082(2)
_computing_cell_refinement 'CrystalClear (Rigaku Inc., 2007)'
_computing_data_collection 'CrystalClear (Rigaku Inc., 2007)'
_computing_data_reduction 'CrystalClear (Rigaku Inc., 2007)'
_computing_molecular_graphics 'Olex2 (Dolomanov et al., 2009)'
_computing_publication_material 'Olex2 (Dolomanov et al., 2009)'
_computing_structure_refinement 'SHELXL (Sheldrick, 2013)'
_computing_structure_solution
;
'SHELXS (Sheldrick, 2013)'
;
_diffrn_ambient_temperature 173.1500
_diffrn_detector_area_resol_mean 28.5714
_diffrn_measured_fraction_theta_full 0.998
_diffrn_measured_fraction_theta_max 0.996
_diffrn_measurement_device
;
Saturn724+ (2x2 bin mode)
;
_diffrn_measurement_device_details
;
AFC10: Fixed Chi 2 circle
;
_diffrn_measurement_device_type 'MM007-HF CCD(Saturn 724+)'
_diffrn_measurement_method '\w scans at fixed \c = 45\%'
_diffrn_orient_matrix_type d*Trek
_diffrn_orient_matrix_UB_11 0.0341
_diffrn_orient_matrix_UB_12 0.0884
_diffrn_orient_matrix_UB_13 -0.0423
_diffrn_orient_matrix_UB_21 0.0183
_diffrn_orient_matrix_UB_22 0.0151
_diffrn_orient_matrix_UB_23 0.0464
_diffrn_orient_matrix_UB_31 0.0416
_diffrn_orient_matrix_UB_32 -0.0150
_diffrn_orient_matrix_UB_33 -0.0116
_diffrn_radiation_detector CCD
_diffrn_radiation_monochromator Confocal
_diffrn_radiation_type MoK\a
_diffrn_radiation_wavelength 0.71073
_diffrn_reflns_av_R_equivalents 0.0647
_diffrn_reflns_av_unetI/netI 0.0674
_diffrn_reflns_Laue_measured_fraction_full 0.998
_diffrn_reflns_Laue_measured_fraction_max 0.996
_diffrn_reflns_limit_h_max 12
_diffrn_reflns_limit_h_min -11
_diffrn_reflns_limit_k_max 22
_diffrn_reflns_limit_k_min -24
_diffrn_reflns_limit_l_max 28
_diffrn_reflns_limit_l_min -28
_diffrn_reflns_number 29405
_diffrn_reflns_point_group_measured_fraction_full 0.998
_diffrn_reflns_point_group_measured_fraction_max 0.996
_diffrn_reflns_theta_full 25.242
_diffrn_reflns_theta_max 27.486
_diffrn_reflns_theta_min 1.860
_diffrn_source 'Rotating Anode'
_diffrn_source_current 24.0000
_diffrn_source_power 1.2000
_diffrn_source_voltage 50.0000
_exptl_absorpt_coefficient_mu 0.182
_exptl_absorpt_correction_T_max 1.0000
_exptl_absorpt_correction_T_min 0.6963
_exptl_absorpt_correction_type multi-scan
_exptl_absorpt_process_details 'CrystalClear (Rigaku Inc., 2007)'
_exptl_crystal_colour Colorless
_exptl_crystal_density_diffrn 1.274
_exptl_crystal_description rod
_exptl_crystal_F_000 1648
_exptl_crystal_size_max 0.51
_exptl_crystal_size_mid 0.1
_exptl_crystal_size_min 0.08
_refine_diff_density_max 0.249
_refine_diff_density_min -0.282
_refine_diff_density_rms 0.049
_refine_ls_extinction_method none
_refine_ls_goodness_of_fit_ref 1.197
_refine_ls_hydrogen_treatment constr
_refine_ls_matrix_type full
_refine_ls_number_parameters 509
_refine_ls_number_reflns 9326
_refine_ls_number_restraints 0
_refine_ls_restrained_S_all 1.197
_refine_ls_R_factor_all 0.1116
_refine_ls_R_factor_gt 0.0870
_refine_ls_shift/su_max 0.001
_refine_ls_shift/su_mean 0.000
_refine_ls_structure_factor_coef Fsqd
_refine_ls_weighting_details 'w=1/[\s^2^(Fo^2^)+(0.0135P)^2^+3.8809P] where P=(Fo^2^+2Fc^2^)/3'
_refine_ls_weighting_scheme calc
_refine_ls_wR_factor_gt 0.1337
_refine_ls_wR_factor_ref 0.1429
_reflns_Friedel_coverage 0.000
_reflns_number_gt 7541
_reflns_number_total 9326
_reflns_threshold_expression 'I > 2\s(I)'
_cod_data_source_file c6ob00146g2.cif
_cod_data_source_block mx3220
_cod_depositor_comments 'Adding full bibliography for 7154975--7154976.cif.'
_cod_original_cell_volume 4082.2(19)
_cod_database_code 7154975
_shelxl_version_number 2013-4
_shelx_space_group_comment
;
The symmetry employed for this shelxl refinement is uniquely defined
by the following loop, which should always be used as a source of
symmetry information in preference to the above space-group names.
They are only intended as comments.
;
_diffrn_number_total 9621
_olex2_refinement_description
;
1. Fixed Uiso
 At 1.2 times of:
  All C(H) groups, All N(H) groups
 At 1.5 times of:
  All C(H,H,H) groups
2.a Aromatic/amide H refined with riding coordinates:
 N1A(H1A), C2A(H2A), C3A(H3A), C4A(H4A), C5A(H5A), C6A(H6A), C11A(H11A),
 C12A(H12A), C13A(H13A), C14A(H14A), C15A(H15A), C18A(H18A), C19A(H19A),
 C21A(H21A), C22A(H22A), N1(H1), C2(H2), C3(H3), C4(H4), C5(H5), C6(H6),
 C11(H11), C12(H12), C13(H13), C14(H14), C15(H15), C18(H18), C19(H19), C21(H21),
  C22(H22)
2.b Idealised Me refined as rotating group:
 C8A(H8AA,H8AB,H8AC), C23A(H23A,H23B,H23C), C8(H8A,H8B,H8C), C23(H23D,H23E,H23F)
;

loop_
_space_group_symop_operation_xyz
'x, y, z'
'-x+1/2, y+1/2, -z+1/2'
'-x, -y, -z'
'x-1/2, -y-1/2, z-1/2'

loop_
_atom_site_label
_atom_site_type_symbol
_atom_site_fract_x
_atom_site_fract_y
_atom_site_fract_z
_atom_site_U_iso_or_equiv
_atom_site_adp_type
_atom_site_occupancy
_atom_site_site_symmetry_order
_atom_site_calc_flag
_atom_site_refinement_flags_posn
S1A S 0.36934(8) 0.27681(5) 0.26825(4) 0.0397(2) Uani 1 1 d .
O1A O 0.16688(18) 0.27228(11) 0.35755(9) 0.0362(5) Uani 1 1 d .
O2A O 0.5055(2) 0.28374(14) 0.25079(10) 0.0572(7) Uani 1 1 d .
O3A O 0.2875(2) 0.21684(12) 0.24991(10) 0.0509(6) Uani 1 1 d .
N1A N 0.3944(2) 0.27954(13) 0.34378(10) 0.0335(6) Uani 1 1 d .
H1A H 0.4783 0.2813 0.3615 0.040 Uiso 1 1 calc R
C1A C 0.4561(3) 0.35264(15) 0.53352(13) 0.0283(6) Uani 1 1 d .
C2A C 0.4173(3) 0.40711(16) 0.56991(13) 0.0332(7) Uani 1 1 d .
H2A H 0.3550 0.4406 0.5529 0.040 Uiso 1 1 calc R
C3A C 0.4705(3) 0.41170(17) 0.63105(14) 0.0379(7) Uani 1 1 d .
H3A H 0.4426 0.4477 0.6550 0.046 Uiso 1 1 calc R
C4A C 0.5652(3) 0.36276(17) 0.65643(14) 0.0385(7) Uani 1 1 d .
H4A H 0.5995 0.3652 0.6976 0.046 Uiso 1 1 calc R
C5A C 0.6086(3) 0.31014(16) 0.62038(14) 0.0371(7) Uani 1 1 d .
H5A H 0.6749 0.2783 0.6371 0.044 Uiso 1 1 calc R
C6A C 0.5542(3) 0.30445(16) 0.55955(14) 0.0337(7) Uani 1 1 d .
H6A H 0.5830 0.2684 0.5359 0.040 Uiso 1 1 calc R
C7A C 0.3939(3) 0.34495(15) 0.46879(12) 0.0281(6) Uani 1 1 d .
C8A C 0.4005(3) 0.40875(15) 0.42903(13) 0.0340(7) Uani 1 1 d .
H8AA H 0.3869 0.4498 0.4525 0.051 Uiso 1 1 calc GR
H8AB H 0.3291 0.4060 0.3949 0.051 Uiso 1 1 calc GR
H8AC H 0.4896 0.4109 0.4145 0.051 Uiso 1 1 calc GR
C9A C 0.3353(3) 0.28455(15) 0.44694(13) 0.0278(6) Uani 1 1 d .
C10A C 0.3104(3) 0.21979(16) 0.48064(14) 0.0323(7) Uani 1 1 d .
C11A C 0.3191(3) 0.15558(17) 0.45273(16) 0.0441(8) Uani 1 1 d .
H11A H 0.3399 0.1537 0.4127 0.053 Uiso 1 1 calc R
C12A C 0.2974(4) 0.09439(19) 0.48303(19) 0.0549(10) Uani 1 1 d .
H12A H 0.3051 0.0519 0.4634 0.066 Uiso 1 1 calc R
C13A C 0.2647(4) 0.0955(2) 0.54177(19) 0.0573(10) Uani 1 1 d .
H13A H 0.2510 0.0542 0.5622 0.069 Uiso 1 1 calc R
C14A C 0.2524(4) 0.1590(2) 0.56988(18) 0.0561(10) Uani 1 1 d .
H14A H 0.2290 0.1604 0.6095 0.067 Uiso 1 1 calc R
C15A C 0.2744(3) 0.22056(18) 0.54000(15) 0.0438(8) Uani 1 1 d .
H15A H 0.2651 0.2629 0.5596 0.053 Uiso 1 1 calc R
C16A C 0.2883(3) 0.27918(15) 0.37963(13) 0.0288(6) Uani 1 1 d .
C17A C 0.2736(3) 0.35230(17) 0.24664(13) 0.0358(7) Uani 1 1 d .
C18A C 0.1360(3) 0.34825(18) 0.22209(14) 0.0419(8) Uani 1 1 d .
H18A H 0.0902 0.3056 0.2194 0.050 Uiso 1 1 calc R
C19A C 0.0669(3) 0.4086(2) 0.20148(15) 0.0488(9) Uani 1 1 d .
H19A H -0.0257 0.4059 0.1849 0.059 Uiso 1 1 calc R
C20A C 0.1326(4) 0.4725(2) 0.20500(15) 0.0482(9) Uani 1 1 d .
C21A C 0.2681(4) 0.47552(19) 0.23123(16) 0.0525(9) Uani 1 1 d .
H21A H 0.3127 0.5185 0.2350 0.063 Uiso 1 1 calc R
C22A C 0.3402(3) 0.41634(19) 0.25229(15) 0.0455(8) Uani 1 1 d .
H22A H 0.4320 0.4195 0.2700 0.055 Uiso 1 1 calc R
C23A C 0.0591(5) 0.5372(2) 0.1792(2) 0.0746(13) Uani 1 1 d .
H23A H 0.0583 0.5379 0.1356 0.112 Uiso 1 1 calc GR
H23B H 0.1069 0.5777 0.1966 0.112 Uiso 1 1 calc GR
H23C H -0.0345 0.5373 0.1889 0.112 Uiso 1 1 calc GR
S1 S 0.91773(8) 0.41462(4) 0.38445(4) 0.03649(19) Uani 1 1 d .
O1 O 0.67441(19) 0.31817(11) 0.38867(10) 0.0399(5) Uani 1 1 d .
O2 O 1.0524(2) 0.42963(11) 0.36804(10) 0.0448(6) Uani 1 1 d .
O3 O 0.7987(2) 0.45224(12) 0.35798(10) 0.0471(6) Uani 1 1 d .
N1 N 0.8965(2) 0.33013(13) 0.36765(11) 0.0347(6) Uani 1 1 d .
H1 H 0.9614 0.3095 0.3513 0.042 Uiso 1 1 calc R
C1 C 0.8668(3) 0.10188(16) 0.33432(14) 0.0357(7) Uani 1 1 d .
C2 C 0.9601(3) 0.07505(18) 0.38176(15) 0.0432(8) Uani 1 1 d .
H2 H 1.0016 0.1050 0.4117 0.052 Uiso 1 1 calc R
C3 C 0.9924(4) 0.00478(19) 0.38513(17) 0.0507(9) Uani 1 1 d .
H3 H 1.0547 -0.0120 0.4172 0.061 Uiso 1 1 calc R
C4 C 0.9320(4) -0.04041(19) 0.34081(17) 0.0512(9) Uani 1 1 d .
H4 H 0.9525 -0.0877 0.3434 0.061 Uiso 1 1 calc R
C5 C 0.8416(4) -0.01518(19) 0.29295(18) 0.0511(9) Uani 1 1 d .
H5 H 0.8015 -0.0454 0.2628 0.061 Uiso 1 1 calc R
C6 C 0.8101(3) 0.05517(18) 0.28957(16) 0.0438(8) Uani 1 1 d .
H6 H 0.7497 0.0717 0.2567 0.053 Uiso 1 1 calc R
C7 C 0.8331(3) 0.17775(16) 0.33075(14) 0.0348(7) Uani 1 1 d .
C8 C 0.8323(4) 0.21080(18) 0.26865(15) 0.0498(9) Uani 1 1 d .
H8A H 0.9242 0.2094 0.2569 0.075 Uiso 1 1 calc GR
H8B H 0.8023 0.2583 0.2703 0.075 Uiso 1 1 calc GR
H8C H 0.7699 0.1857 0.2393 0.075 Uiso 1 1 calc GR
C9 C 0.8062(3) 0.21388(15) 0.38008(13) 0.0306(6) Uani 1 1 d .
C10 C 0.7930(3) 0.18584(16) 0.44224(14) 0.0329(7) Uani 1 1 d .
C11 C 0.8780(3) 0.21136(18) 0.49304(15) 0.0452(8) Uani 1 1 d .
H11 H 0.9451 0.2446 0.4876 0.054 Uiso 1 1 calc R
C12 C 0.8643(4) 0.1882(2) 0.55148(16) 0.0552(10) Uani 1 1 d .
H12 H 0.9222 0.2056 0.5847 0.066 Uiso 1 1 calc R
C13 C 0.7654(4) 0.1396(2) 0.56021(17) 0.0534(10) Uani 1 1 d .
H13 H 0.7560 0.1240 0.5994 0.064 Uiso 1 1 calc R
C14 C 0.6796(4) 0.11399(19) 0.51056(19) 0.0544(10) Uani 1 1 d .
H14 H 0.6120 0.0812 0.5165 0.065 Uiso 1 1 calc R
C15 C 0.6936(3) 0.13681(17) 0.45198(16) 0.0439(8) Uani 1 1 d .
H15 H 0.6357 0.1190 0.4189 0.053 Uiso 1 1 calc R
C16 C 0.7828(3) 0.29095(16) 0.37794(13) 0.0315(7) Uani 1 1 d .
C17 C 0.9241(3) 0.41485(15) 0.46416(14) 0.0327(7) Uani 1 1 d .
C18 C 0.8063(3) 0.42781(15) 0.49194(14) 0.0340(7) Uani 1 1 d .
H18 H 0.7229 0.4389 0.4685 0.041 Uiso 1 1 calc R
C19 C 0.8137(3) 0.42419(16) 0.55459(14) 0.0361(7) Uani 1 1 d .
H19 H 0.7345 0.4332 0.5731 0.043 Uiso 1 1 calc R
C20 C 0.9365(3) 0.40742(16) 0.59095(15) 0.0368(7) Uani 1 1 d .
C21 C 1.0529(3) 0.39406(18) 0.56187(15) 0.0429(8) Uani 1 1 d .
H21 H 1.1359 0.3822 0.5853 0.052 Uiso 1 1 calc R
C22 C 1.0484(3) 0.39789(17) 0.49956(15) 0.0393(8) Uani 1 1 d .
H22 H 1.1278 0.3892 0.4811 0.047 Uiso 1 1 calc R
C23 C 0.9444(4) 0.40341(19) 0.65936(15) 0.0516(9) Uani 1 1 d .
H23D H 0.8611 0.4224 0.6721 0.077 Uiso 1 1 calc GR
H23E H 1.0230 0.4296 0.6776 0.077 Uiso 1 1 calc GR
H23F H 0.9541 0.3557 0.6721 0.077 Uiso 1 1 calc GR

loop_
_atom_site_aniso_label
_atom_site_aniso_U_11
_atom_site_aniso_U_22
_atom_site_aniso_U_33
_atom_site_aniso_U_23
_atom_site_aniso_U_13
_atom_site_aniso_U_12
S1A 0.0363(4) 0.0521(5) 0.0303(4) -0.0072(4) 0.0020(3) 0.0087(4)
O1A 0.0205(10) 0.0464(13) 0.0400(12) -0.0032(10) -0.0026(8) 0.0003(9)
O2A 0.0397(13) 0.093(2) 0.0420(14) -0.0032(13) 0.0155(10) 0.0171(13)
O3A 0.0582(15) 0.0463(15) 0.0436(14) -0.0162(12) -0.0120(11) 0.0071(12)
N1A 0.0209(11) 0.0497(16) 0.0285(13) -0.0038(12) -0.0022(9) 0.0029(10)
C1A 0.0215(13) 0.0316(16) 0.0313(15) -0.0003(13) 0.0014(11) -0.0015(11)
C2A 0.0281(14) 0.0347(18) 0.0364(16) -0.0006(14) 0.0031(12) 0.0013(12)
C3A 0.0353(16) 0.045(2) 0.0345(17) -0.0081(15) 0.0099(13) -0.0031(14)
C4A 0.0388(17) 0.048(2) 0.0276(16) 0.0008(15) -0.0001(13) -0.0067(14)
C5A 0.0377(16) 0.0372(19) 0.0346(17) 0.0069(14) -0.0023(13) 0.0004(13)
C6A 0.0311(15) 0.0323(17) 0.0369(17) -0.0001(13) 0.0010(12) -0.0010(12)
C7A 0.0210(13) 0.0339(17) 0.0291(15) 0.0016(12) 0.0017(11) 0.0048(11)
C8A 0.0311(15) 0.0334(17) 0.0364(17) 0.0020(14) -0.0003(12) 0.0024(12)
C9A 0.0191(12) 0.0322(16) 0.0322(15) 0.0013(13) 0.0036(11) 0.0043(11)
C10A 0.0205(13) 0.0385(18) 0.0372(16) 0.0040(14) 0.0006(11) -0.0034(12)
C11A 0.0478(19) 0.037(2) 0.047(2) 0.0021(16) 0.0028(15) -0.0009(15)
C12A 0.055(2) 0.036(2) 0.073(3) 0.0036(19) 0.0034(19) -0.0022(16)
C13A 0.050(2) 0.048(2) 0.074(3) 0.024(2) 0.0073(19) -0.0094(17)
C14A 0.052(2) 0.063(3) 0.054(2) 0.015(2) 0.0129(17) -0.0097(19)
C15A 0.0433(18) 0.046(2) 0.0436(19) 0.0032(16) 0.0107(15) -0.0069(15)
C16A 0.0238(14) 0.0297(16) 0.0325(15) 0.0008(13) 0.0015(11) 0.0022(11)
C17A 0.0358(16) 0.045(2) 0.0268(15) -0.0002(14) 0.0042(12) 0.0029(14)
C18A 0.0369(17) 0.048(2) 0.0394(18) -0.0051(16) 0.0018(14) -0.0001(15)
C19A 0.0374(18) 0.066(3) 0.043(2) 0.0022(18) 0.0027(15) 0.0103(17)
C20A 0.054(2) 0.054(2) 0.0387(19) 0.0078(17) 0.0163(16) 0.0147(18)
C21A 0.064(2) 0.046(2) 0.050(2) 0.0054(18) 0.0183(18) -0.0031(18)
C22A 0.0395(18) 0.056(2) 0.0407(19) 0.0025(17) 0.0054(14) -0.0045(16)
C23A 0.091(3) 0.068(3) 0.069(3) 0.022(2) 0.026(2) 0.029(2)
S1 0.0363(4) 0.0334(4) 0.0402(4) -0.0008(4) 0.0063(3) -0.0005(3)
O1 0.0238(10) 0.0446(14) 0.0512(14) -0.0084(11) 0.0044(9) 0.0032(9)
O2 0.0434(12) 0.0441(14) 0.0501(14) -0.0030(11) 0.0184(11) -0.0121(10)
O3 0.0499(14) 0.0431(14) 0.0467(14) 0.0046(11) 0.0004(11) 0.0114(11)
N1 0.0247(12) 0.0357(15) 0.0452(15) -0.0078(12) 0.0100(11) 0.0002(10)
C1 0.0295(15) 0.0383(19) 0.0411(18) -0.0066(14) 0.0113(13) 0.0002(13)
C2 0.0391(18) 0.043(2) 0.048(2) -0.0073(16) 0.0078(15) 0.0062(15)
C3 0.051(2) 0.049(2) 0.053(2) 0.0000(18) 0.0118(17) 0.0129(17)
C4 0.060(2) 0.037(2) 0.062(2) -0.0022(18) 0.0285(19) 0.0030(17)
C5 0.051(2) 0.044(2) 0.062(2) -0.0165(19) 0.0204(18) -0.0066(17)
C6 0.0379(17) 0.047(2) 0.048(2) -0.0131(17) 0.0092(15) -0.0009(15)
C7 0.0249(14) 0.0413(19) 0.0378(17) -0.0042(15) 0.0031(12) 0.0013(13)
C8 0.061(2) 0.048(2) 0.042(2) -0.0031(17) 0.0112(17) 0.0063(17)
C9 0.0196(13) 0.0350(17) 0.0369(16) -0.0052(13) 0.0023(11) -0.0028(11)
C10 0.0274(14) 0.0320(17) 0.0394(17) -0.0024(14) 0.0044(12) 0.0032(12)
C11 0.0410(18) 0.050(2) 0.043(2) 0.0009(17) -0.0016(15) -0.0051(15)
C12 0.058(2) 0.066(3) 0.039(2) -0.0001(19) -0.0025(17) 0.012(2)
C13 0.058(2) 0.058(3) 0.046(2) 0.0105(19) 0.0159(18) 0.0215(19)
C14 0.053(2) 0.045(2) 0.069(3) 0.011(2) 0.0231(19) 0.0004(17)
C15 0.0392(18) 0.042(2) 0.051(2) -0.0023(16) 0.0076(15) -0.0058(15)
C16 0.0216(13) 0.0421(19) 0.0297(15) -0.0067(13) -0.0011(11) 0.0013(12)
C17 0.0297(14) 0.0285(16) 0.0399(17) -0.0017(14) 0.0037(12) -0.0007(12)
C18 0.0285(14) 0.0290(17) 0.0443(18) 0.0021(14) 0.0035(13) 0.0012(12)
C19 0.0323(15) 0.0336(18) 0.0442(18) -0.0021(14) 0.0113(13) 0.0001(13)
C20 0.0375(16) 0.0313(17) 0.0420(18) -0.0010(14) 0.0060(13) -0.0062(13)
C21 0.0275(15) 0.053(2) 0.046(2) 0.0027(16) -0.0031(13) -0.0006(14)
C22 0.0266(15) 0.047(2) 0.0443(19) -0.0041(15) 0.0064(13) 0.0018(13)
C23 0.052(2) 0.057(2) 0.046(2) 0.0068(18) 0.0059(16) -0.0083(17)

loop_
_atom_type_symbol
_atom_type_description
_atom_type_scat_dispersion_real
_atom_type_scat_dispersion_imag
_atom_type_scat_source
C C 0.0033 0.0016 'International Tables Vol C Tables 4.2.6.8 and 6.1.1.4'
H H 0.0000 0.0000 'International Tables Vol C Tables 4.2.6.8 and 6.1.1.4'
N N 0.0061 0.0033 'International Tables Vol C Tables 4.2.6.8 and 6.1.1.4'
O O 0.0106 0.0060 'International Tables Vol C Tables 4.2.6.8 and 6.1.1.4'
S S 0.1246 0.1234 'International Tables Vol C Tables 4.2.6.8 and 6.1.1.4'

loop_
_geom_angle_atom_site_label_1
_geom_angle_atom_site_label_2
_geom_angle_atom_site_label_3
_geom_angle
O2A S1A N1A 104.06(13)
O2A S1A C17A 109.05(15)
O3A S1A O2A 119.96(15)
O3A S1A N1A 108.55(14)
O3A S1A C17A 109.36(14)
N1A S1A C17A 104.73(13)
S1A N1A H1A 118.2
C16A N1A S1A 123.50(19)
C16A N1A H1A 118.2
C2A C1A C6A 118.5(3)
C2A C1A C7A 121.3(3)
C6A C1A C7A 120.2(3)
C1A C2A H2A 119.6
C3A C2A C1A 120.8(3)
C3A C2A H2A 119.6
C2A C3A H3A 120.0
C4A C3A C2A 120.0(3)
C4A C3A H3A 120.0
C3A C4A H4A 120.1
C3A C4A C5A 119.9(3)
C5A C4A H4A 120.1
C4A C5A H5A 119.7
C4A C5A C6A 120.5(3)
C6A C5A H5A 119.7
C1A C6A H6A 119.8
C5A C6A C1A 120.3(3)
C5A C6A H6A 119.8
C1A C7A C8A 115.8(2)
C9A C7A C1A 122.0(3)
C9A C7A C8A 122.2(3)
C7A C8A H8AA 109.5
C7A C8A H8AB 109.5
C7A C8A H8AC 109.5
H8AA C8A H8AB 109.5
H8AA C8A H8AC 109.5
H8AB C8A H8AC 109.5
C7A C9A C10A 128.8(3)
C7A C9A C16A 118.3(3)
C10A C9A C16A 112.9(2)
C11A C10A C9A 120.0(3)
C11A C10A C15A 117.5(3)
C15A C10A C9A 122.4(3)
C10A C11A H11A 119.3
C12A C11A C10A 121.4(3)
C12A C11A H11A 119.3
C11A C12A H12A 119.6
C13A C12A C11A 120.7(4)
C13A C12A H12A 119.6
C12A C13A H13A 120.6
C12A C13A C14A 118.8(3)
C14A C13A H13A 120.6
C13A C14A H14A 119.5
C13A C14A C15A 120.9(4)
C15A C14A H14A 119.5
C10A C15A H15A 119.7
C14A C15A C10A 120.6(3)
C14A C15A H15A 119.7
O1A C16A N1A 121.6(3)
O1A C16A C9A 124.1(2)
N1A C16A C9A 114.2(2)
C18A C17A S1A 120.9(3)
C18A C17A C22A 120.2(3)
C22A C17A S1A 118.8(2)
C17A C18A H18A 120.4
C17A C18A C19A 119.1(3)
C19A C18A H18A 120.4
C18A C19A H19A 119.2
C20A C19A C18A 121.5(3)
C20A C19A H19A 119.2
C19A C20A C23A 121.2(4)
C21A C20A C19A 118.3(3)
C21A C20A C23A 120.5(4)
C20A C21A H21A 119.1
C20A C21A C22A 121.7(3)
C22A C21A H21A 119.1
C17A C22A H22A 120.4
C21A C22A C17A 119.1(3)
C21A C22A H22A 120.4
C20A C23A H23A 109.5
C20A C23A H23B 109.5
C20A C23A H23C 109.5
H23A C23A H23B 109.5
H23A C23A H23C 109.5
H23B C23A H23C 109.5
O2 S1 N1 103.37(12)
O2 S1 C17 109.52(14)
O3 S1 O2 121.02(15)
O3 S1 N1 109.22(14)
O3 S1 C17 109.63(14)
N1 S1 C17 102.31(14)
S1 N1 H1 117.5
C16 N1 S1 125.0(2)
C16 N1 H1 117.5
C2 C1 C6 117.1(3)
C2 C1 C7 121.1(3)
C6 C1 C7 121.7(3)
C1 C2 H2 119.3
C3 C2 C1 121.4(3)
C3 C2 H2 119.3
C2 C3 H3 120.0
C4 C3 C2 120.0(4)
C4 C3 H3 120.0
C3 C4 H4 120.1
C5 C4 C3 119.8(3)
C5 C4 H4 120.1
C4 C5 H5 120.0
C4 C5 C6 120.0(3)
C6 C5 H5 120.0
C1 C6 H6 119.2
C5 C6 C1 121.6(3)
C5 C6 H6 119.2
C1 C7 C8 115.8(3)
C9 C7 C1 121.6(3)
C9 C7 C8 122.6(3)
C7 C8 H8A 109.5
C7 C8 H8B 109.5
C7 C8 H8C 109.5
H8A C8 H8B 109.5
H8A C8 H8C 109.5
H8B C8 H8C 109.5
C7 C9 C10 127.3(3)
C7 C9 C16 121.9(3)
C10 C9 C16 110.8(2)
C11 C10 C9 120.1(3)
C15 C10 C9 121.9(3)
C15 C10 C11 117.9(3)
C10 C11 H11 119.4
C12 C11 C10 121.3(3)
C12 C11 H11 119.4
C11 C12 H12 120.0
C13 C12 C11 120.0(4)
C13 C12 H12 120.0
C12 C13 H13 120.1
C12 C13 C14 119.7(3)
C14 C13 H13 120.1
C13 C14 H14 119.8
C13 C14 C15 120.4(3)
C15 C14 H14 119.8
C10 C15 C14 120.7(3)
C10 C15 H15 119.7
C14 C15 H15 119.7
O1 C16 N1 121.6(3)
O1 C16 C9 123.2(3)
N1 C16 C9 115.0(2)
C18 C17 S1 121.1(2)
C18 C17 C22 120.0(3)
C22 C17 S1 118.9(2)
C17 C18 H18 120.3
C19 C18 C17 119.4(3)
C19 C18 H18 120.3
C18 C19 H19 119.1
C18 C19 C20 121.7(3)
C20 C19 H19 119.1
C19 C20 C21 117.7(3)
C19 C20 C23 121.6(3)
C21 C20 C23 120.7(3)
C20 C21 H21 119.2
C22 C21 C20 121.7(3)
C22 C21 H21 119.2
C17 C22 H22 120.3
C21 C22 C17 119.5(3)
C21 C22 H22 120.3
C20 C23 H23D 109.5
C20 C23 H23E 109.5
C20 C23 H23F 109.5
H23D C23 H23E 109.5
H23D C23 H23F 109.5
H23E C23 H23F 109.5

loop_
_geom_bond_atom_site_label_1
_geom_bond_atom_site_label_2
_geom_bond_distance
S1A O2A 1.429(2)
S1A O3A 1.429(2)
S1A N1A 1.655(2)
S1A C17A 1.756(3)
O1A C16A 1.226(3)
N1A H1A 0.8600
N1A C16A 1.375(3)
C1A C2A 1.398(4)
C1A C6A 1.400(4)
C1A C7A 1.488(4)
C2A H2A 0.9300
C2A C3A 1.387(4)
C3A H3A 0.9300
C3A C4A 1.383(4)
C4A H4A 0.9300
C4A C5A 1.384(4)
C5A H5A 0.9300
C5A C6A 1.385(4)
C6A H6A 0.9300
C7A C8A 1.513(4)
C7A C9A 1.354(4)
C8A H8AA 0.9600
C8A H8AB 0.9600
C8A H8AC 0.9600
C9A C10A 1.484(4)
C9A C16A 1.503(4)
C10A C11A 1.385(4)
C10A C15A 1.397(4)
C11A H11A 0.9300
C11A C12A 1.381(5)
C12A H12A 0.9300
C12A C13A 1.372(5)
C13A H13A 0.9300
C13A C14A 1.380(5)
C14A H14A 0.9300
C14A C15A 1.382(5)
C15A H15A 0.9300
C17A C18A 1.381(4)
C17A C22A 1.387(4)
C18A H18A 0.9300
C18A C19A 1.387(5)
C19A H19A 0.9300
C19A C20A 1.380(5)
C20A C21A 1.372(5)
C20A C23A 1.509(5)
C21A H21A 0.9300
C21A C22A 1.385(5)
C22A H22A 0.9300
C23A H23A 0.9600
C23A H23B 0.9600
C23A H23C 0.9600
S1 O2 1.429(2)
S1 O3 1.426(2)
S1 N1 1.671(3)
S1 C17 1.752(3)
O1 C16 1.224(3)
N1 H1 0.8600
N1 C16 1.378(3)
C1 C2 1.396(4)
C1 C6 1.396(4)
C1 C7 1.493(4)
C2 H2 0.9300
C2 C3 1.385(5)
C3 H3 0.9300
C3 C4 1.382(5)
C4 H4 0.9300
C4 C5 1.376(5)
C5 H5 0.9300
C5 C6 1.385(5)
C6 H6 0.9300
C7 C8 1.509(4)
C7 C9 1.343(4)
C8 H8A 0.9600
C8 H8B 0.9600
C8 H8C 0.9600
C9 C10 1.494(4)
C9 C16 1.497(4)
C10 C11 1.396(4)
C10 C15 1.383(4)
C11 H11 0.9300
C11 C12 1.386(5)
C12 H12 0.9300
C12 C13 1.369(5)
C13 H13 0.9300
C13 C14 1.382(5)
C14 H14 0.9300
C14 C15 1.387(5)
C15 H15 0.9300
C17 C18 1.385(4)
C17 C22 1.393(4)
C18 H18 0.9300
C18 C19 1.377(4)
C19 H19 0.9300
C19 C20 1.390(4)
C20 C21 1.391(4)
C20 C23 1.504(4)
C21 H21 0.9300
C21 C22 1.372(4)
C22 H22 0.9300
C23 H23D 0.9600
C23 H23E 0.9600
C23 H23F 0.9600

loop_
_geom_hbond_atom_site_label_D
_geom_hbond_atom_site_label_H
_geom_hbond_atom_site_label_A
_geom_hbond_distance_DH
_geom_hbond_distance_HA
_geom_hbond_distance_DA
_geom_hbond_angle_DHA
_geom_hbond_site_symmetry_A
N1A H1A O1 0.86 2.05 2.874(3) 160.0 .
N1 H1 O1A 0.86 2.11 2.885(3) 150.0 1_655

loop_
_geom_torsion_atom_site_label_1
_geom_torsion_atom_site_label_2
_geom_torsion_atom_site_label_3
_geom_torsion_atom_site_label_4
_geom_torsion
S1A N1A C16A O1A 4.8(4)
S1A N1A C16A C9A -177.9(2)
S1A C17A C18A C19A -175.3(2)
S1A C17A C22A C21A 175.3(2)
O2A S1A N1A C16A 175.6(2)
O2A S1A C17A C18A 139.3(3)
O2A S1A C17A C22A -38.0(3)
O3A S1A N1A C16A -55.6(3)
O3A S1A C17A C18A 6.4(3)
O3A S1A C17A C22A -171.0(2)
N1A S1A C17A C18A -109.8(3)
N1A S1A C17A C22A 72.8(3)
C1A C2A C3A C4A 1.2(4)
C1A C7A C9A C10A 5.6(4)
C1A C7A C9A C16A -173.8(2)
C2A C1A C6A C5A 1.4(4)
C2A C1A C7A C8A 52.8(3)
C2A C1A C7A C9A -127.2(3)
C2A C3A C4A C5A 1.3(4)
C3A C4A C5A C6A -2.5(5)
C4A C5A C6A C1A 1.1(4)
C6A C1A C2A C3A -2.6(4)
C6A C1A C7A C8A -128.0(3)
C6A C1A C7A C9A 51.9(4)
C7A C1A C2A C3A 176.6(3)
C7A C1A C6A C5A -177.8(3)
C7A C9A C10A C11A -146.3(3)
C7A C9A C10A C15A 35.4(4)
C7A C9A C16A O1A -115.1(3)
C7A C9A C16A N1A 67.6(3)
C8A C7A C9A C10A -174.5(3)
C8A C7A C9A C16A 6.1(4)
C9A C10A C11A C12A 179.6(3)
C9A C10A C15A C14A -179.8(3)
C10A C9A C16A O1A 65.4(4)
C10A C9A C16A N1A -111.9(3)
C10A C11A C12A C13A 0.9(5)
C11A C10A C15A C14A 1.8(5)
C11A C12A C13A C14A 0.6(6)
C12A C13A C14A C15A -0.9(6)
C13A C14A C15A C10A -0.4(5)
C15A C10A C11A C12A -2.1(5)
C16A C9A C10A C11A 33.2(4)
C16A C9A C10A C15A -145.1(3)
C17A S1A N1A C16A 61.1(3)
C17A C18A C19A C20A 0.0(5)
C18A C17A C22A C21A -2.0(5)
C18A C19A C20A C21A -1.9(5)
C18A C19A C20A C23A 176.4(3)
C19A C20A C21A C22A 1.8(5)
C20A C21A C22A C17A 0.1(5)
C22A C17A C18A C19A 2.0(5)
C23A C20A C21A C22A -176.5(3)
S1 N1 C16 O1 15.6(4)
S1 N1 C16 C9 -159.6(2)
S1 C17 C18 C19 176.8(2)
S1 C17 C22 C21 -176.4(3)
O2 S1 N1 C16 177.3(2)
O2 S1 C17 C18 155.6(2)
O2 S1 C17 C22 -28.0(3)
O3 S1 N1 C16 -52.6(3)
O3 S1 C17 C18 20.6(3)
O3 S1 C17 C22 -163.0(2)
N1 S1 C17 C18 -95.2(3)
N1 S1 C17 C22 81.2(3)
C1 C2 C3 C4 0.2(5)
C1 C7 C9 C10 -5.7(4)
C1 C7 C9 C16 175.4(2)
C2 C1 C6 C5 1.9(4)
C2 C1 C7 C8 134.6(3)
C2 C1 C7 C9 -45.0(4)
C2 C3 C4 C5 1.0(5)
C3 C4 C5 C6 -0.7(5)
C4 C5 C6 C1 -0.8(5)
C6 C1 C2 C3 -1.6(4)
C6 C1 C7 C8 -43.3(4)
C6 C1 C7 C9 137.1(3)
C7 C1 C2 C3 -179.6(3)
C7 C1 C6 C5 179.9(3)
C7 C9 C10 C11 122.8(3)
C7 C9 C10 C15 -60.1(4)
C7 C9 C16 O1 119.1(3)
C7 C9 C16 N1 -65.8(4)
C8 C7 C9 C10 174.7(3)
C8 C7 C9 C16 -4.2(4)
C9 C10 C11 C12 177.5(3)
C9 C10 C15 C14 -177.1(3)
C10 C9 C16 O1 -59.9(4)
C10 C9 C16 N1 115.1(3)
C10 C11 C12 C13 -0.4(5)
C11 C10 C15 C14 0.0(5)
C11 C12 C13 C14 0.0(5)
C12 C13 C14 C15 0.4(5)
C13 C14 C15 C10 -0.4(5)
C15 C10 C11 C12 0.4(5)
C16 C9 C10 C11 -58.1(3)
C16 C9 C10 C15 118.9(3)
C17 S1 N1 C16 63.6(3)
C17 C18 C19 C20 -0.4(5)
C18 C17 C22 C21 0.1(5)
C18 C19 C20 C21 -0.2(5)
C18 C19 C20 C23 -179.9(3)
C19 C20 C21 C22 0.7(5)
C20 C21 C22 C17 -0.7(5)
C22 C17 C18 C19 0.4(5)
C23 C20 C21 C22 -179.5(3)
